data_8100449
loop_
_publ_author_name
'Zhu, Hai-Liang'
'Shao, Si-Chang'
'Ma, Ji-Long'
'Qiu, Xiao-Yang'
'Yang, Song'
'Sun, Lin'

_publ_section_title
;
Crystal structure of bis[dinitrato-2,5,8-triaza-1,9-di
(2-fluorobenzylnonanecopper(II)] monohydrate, 
Cu(C~18~H~22~F~2~N~5~O~6~)~2~ &#x00B7; H~2~O
;
_journal_issue 4
_journal_name_full 'Zeitschrift f\"ur Kristallographie - New Crystal Structures'
_journal_page_first 506
_journal_page_last 508
_journal_volume 218
_journal_year 2003
_chemical_formula_moiety '2(C18 H22 Cu F2 N5 O6), H2 O'
_chemical_formula_structural '(C18 H22 Cu F2 N5 O6)2 &#x00B7; H2 O'
_chemical_formula_sum 'C36 H48 Cu2 F4 N10 O13'
_chemical_formula_weight 1031.92
_space_group_IT_number 9
_symmetry_cell_setting monoclinic
_symmetry_space_group_name_Hall 'C -2yc'
_symmetry_space_group_name_H-M 'C 1 c 1'
_cell_angle_alpha 90.00
_cell_angle_beta 101.308(9)
_cell_angle_gamma 90.00
_cell_formula_units_Z 8
_cell_length_a 14.870(8)
_cell_length_b 20.778(11)
_cell_length_c 14.660(7)
_cell_measurement_temperature 298(2)
_cell_volume 4441(4)
_diffrn_ambient_temperature 298(2)
_exptl_crystal_density_diffrn 1.543
_cod_depositor_comments
;
The following automatic conversions were performed:
'_symmetry_cell_setting' value 'Monoclinic' changed to 'monoclinic'
according to '/home/saulius/struct/CIF-dictionaries/cif_core.dic'
dictionary named 'cif_core.dic' version 2.4.1 from 2010-06-29.

Automatic conversion script
Id: cif_fix_enum 1527 2010-12-29 10:47:43Z saulius 
;
_cod_original_sg_symbol_H-M 'C c'
_cod_database_code 8100449

loop_
_symmetry_equiv_pos_as_xyz
'x, y, z'
'x, -y, z+1/2'
'x+1/2, y+1/2, z'
'x+1/2, -y+1/2, z+1/2'

loop_
_atom_site_label
_atom_site_type_symbol
_atom_site_fract_x
_atom_site_fract_y
_atom_site_fract_z
_atom_site_U_iso_or_equiv
_atom_site_adp_type
_atom_site_occupancy
_atom_site_symmetry_multiplicity
_atom_site_Wyckoff_symbol
_atom_site_calc_flag
_atom_site_refinement_flags
_atom_site_disorder_assembly
_atom_site_disorder_group
Cu1 Cu 0.88318(8) 0.52491(6) 0.41610(8) 0.0572(4) Uani 1 4 a d . . .
Cu2 Cu 0.14766(8) 0.76594(6) 0.39760(8) 0.0618(4) Uani 1 4 a d . . .
F1 F 0.7536(10) 0.7327(5) 0.4089(11) 0.197(6) Uani 1 4 a d . . .
F2 F 1.2114(6) 0.5047(5) 0.4899(8) 0.150(4) Uani 1 4 a d . . .
F3 F 0.4698(5) 0.7558(5) 0.4964(6) 0.121(3) Uani 1 4 a d . . .
F4 F 0.0147(6) 0.9711(4) 0.2655(7) 0.127(3) Uani 1 4 a d . . .
N1 N 0.7813(6) 0.5812(4) 0.3477(5) 0.058(2) Uani 1 4 a d . . .
H1 H 0.8078 0.6171 0.3294 0.070 Uiso 1 4 a d R . .
N2 N 0.8627(5) 0.4723(4) 0.3034(5) 0.0496(19) Uani 1 4 a d . . .
H2 H 0.8259 0.4391 0.3137 0.060 Uiso 1 4 a d R . .
N3 N 1.0084(6) 0.4802(4) 0.4453(6) 0.060(2) Uani 1 4 a d . . .
H3 H 1.0477 0.5080 0.4254 0.072 Uiso 1 4 a d R . .
N4 N 0.7498(11) 0.4205(7) 0.4922(9) 0.096(4) Uani 1 4 a d . . .
N5 N 0.9433(6) 0.6232(5) 0.5368(7) 0.062(2) Uani 1 4 a d . . .
N6 N 0.2641(6) 0.7238(4) 0.4633(6) 0.066(2) Uani 1 4 a d . . .
H6 H 0.3016 0.7570 0.4864 0.079 Uiso 1 4 a d R . .
N7 N 0.1023(6) 0.7445(4) 0.5124(6) 0.062(2) Uani 1 4 a d . . .
H7 H 0.0670 0.7087 0.4989 0.074 Uiso 1 4 a d R . .
N8 N 0.0420(5) 0.8310(4) 0.3741(6) 0.058(2) Uani 1 4 a d . . .
H8 H 0.0690 0.8698 0.3902 0.069 Uiso 1 4 a d R . .
N9 N 0.0578(9) 0.6302(6) 0.3193(9) 0.087(3) Uani 1 4 a d . . .
N10 N 0.2413(8) 0.8235(5) 0.2768(7) 0.072(3) Uani 1 4 a d . . .
O1 O 0.8183(8) 0.4460(6) 0.5024(6) 0.123(4) Uani 1 4 a d . . .
O2 O 0.7270(9) 0.3760(5) 0.5330(7) 0.144(5) Uani 1 4 a d . . .
O3 O 0.6847(11) 0.4443(6) 0.4322(12) 0.180(6) Uani 1 4 a d . . .
O4 O 0.9041(5) 0.5719(4) 0.5380(5) 0.068(2) Uani 1 4 a d . . .
O5 O 0.9487(8) 0.6468(6) 0.4651(7) 0.155(5) Uani 1 4 a d . . .
O6 O 0.9743(9) 0.6524(5) 0.6081(7) 0.146(5) Uani 1 4 a d . . .
O7 O 0.0552(6) 0.6874(4) 0.3068(6) 0.081(2) Uani 1 4 a d . . .
O8 O -0.0003(8) 0.5935(5) 0.2747(8) 0.130(4) Uani 1 4 a d . . .
O9 O 0.1151(8) 0.6051(6) 0.3799(10) 0.162(6) Uani 1 4 a d . . .
O10 O 0.1856(6) 0.7811(4) 0.2774(6) 0.086(3) Uani 1 4 a d . . .
O11 O 0.2802(15) 0.8439(7) 0.3423(11) 0.262(12) Uani 1 4 a d . . .
O12 O 0.2706(7) 0.8354(5) 0.2053(7) 0.124(4) Uani 1 4 a d . . .
O13 O 0.8541(7) 0.6833(5) 0.2015(10) 0.174(5) Uani 1 4 a d . . .
H13A H 0.8012 0.6946 0.1726 0.080 Uiso 1 4 a d R . .
H13B H 0.9016 0.7019 0.1900 0.080 Uiso 1 4 a d R . .
C1 C 0.7124(7) 0.6027(5) 0.4024(7) 0.069(3) Uani 1 4 a d . . .
H1A H 0.6754 0.5659 0.4126 0.082 Uiso 1 4 a d R . .
H1B H 0.7444 0.6176 0.4628 0.082 Uiso 1 4 a d R . .
C2 C 0.6504(9) 0.6549(6) 0.3583(8) 0.067(3) Uani 1 4 a d . . .
C3 C 0.6720(11) 0.7200(9) 0.3690(12) 0.109(5) Uani 1 4 a d . . .
C4 C 0.6108(17) 0.7689(7) 0.3318(16) 0.188(13) Uani 1 4 a d . . .
H4 H 0.6223 0.8129 0.3378 0.226 Uiso 1 4 a d R . .
C5 C 0.5232(15) 0.7350(19) 0.2812(14) 0.24(2) Uani 1 4 a d . . .
H5 H 0.4756 0.7596 0.2478 0.283 Uiso 1 4 a d R . .
C6 C 0.522(3) 0.6744(19) 0.2874(19) 0.28(3) Uani 1 4 a d . . .
H6A H 0.4598 0.6636 0.2717 0.330 Uiso 1 4 a d R . .
C7 C 0.5578(14) 0.6289(14) 0.2991(15) 0.159(13) Uani 1 4 a d . . .
H7A H 0.5407 0.5870 0.2816 0.190 Uiso 1 4 a d R . .
C8 C 0.7360(7) 0.5466(5) 0.2617(7) 0.065(3) Uani 1 4 a d . . .
H8A H 0.7060 0.5771 0.2156 0.078 Uiso 1 4 a d R . .
H8B H 0.6901 0.5171 0.2759 0.078 Uiso 1 4 a d R . .
C9 C 0.8096(7) 0.5100(5) 0.2243(7) 0.061(3) Uani 1 4 a d . . .
H9A H 0.7815 0.4814 0.1746 0.073 Uiso 1 4 a d R . .
H9B H 0.8497 0.5396 0.2001 0.073 Uiso 1 4 a d R . .
C10 C 0.9475(7) 0.4437(5) 0.2890(7) 0.065(3) Uani 1 4 a d . . .
H10A H 0.9816 0.4744 0.2592 0.078 Uiso 1 4 a d R . .
H10B H 0.9347 0.4062 0.2493 0.078 Uiso 1 4 a d R . .
C11 C 1.0025(7) 0.4250(5) 0.3819(7) 0.060(3) Uani 1 4 a d . . .
H11A H 0.9732 0.3892 0.4069 0.072 Uiso 1 4 a d R . .
H11B H 1.0635 0.4117 0.3756 0.072 Uiso 1 4 a d R . .
C12 C 1.0494(7) 0.4671(6) 0.5428(7) 0.068(3) Uani 1 4 a d . . .
H12A H 1.0044 0.4450 0.5711 0.081 Uiso 1 4 a d R . .
H12B H 1.0627 0.5079 0.5748 0.081 Uiso 1 4 a d R . .
C13 C 1.1365(7) 0.4276(5) 0.5587(7) 0.059(3) Uani 1 4 a d . . .
C14 C 1.2137(9) 0.4480(7) 0.5316(9) 0.081(4) Uani 1 4 a d . . .
C15 C 1.2897(10) 0.4136(9) 0.5401(12) 0.109(5) Uani 1 4 a d . . .
H15 H 1.3404 0.4292 0.5186 0.130 Uiso 1 4 a d R . .
C16 C 1.2930(11) 0.3584(10) 0.5783(12) 0.111(6) Uani 1 4 a d . . .
H16 H 1.3461 0.3339 0.5834 0.133 Uiso 1 4 a d R . .
C17 C 1.2204(14) 0.3334(6) 0.6117(9) 0.106(5) Uani 1 4 a d . . .
H17 H 1.2251 0.2940 0.6424 0.127 Uiso 1 4 a d R . .
C18 C 1.1404(8) 0.3684(6) 0.5996(7) 0.077(3) Uani 1 4 a d . . .
H18 H 1.0891 0.3518 0.6189 0.093 Uiso 1 4 a d R . .
C19 C 0.3206(9) 0.6839(6) 0.4098(8) 0.076(3) Uani 1 4 a d . . .
H19A H 0.2816 0.6499 0.3785 0.091 Uiso 1 4 a d R . .
H19B H 0.3376 0.7110 0.3620 0.091 Uiso 1 4 a d R . .
C20 C 0.4042(8) 0.6539(7) 0.4627(8) 0.073(3) Uani 1 4 a d . . .
C21 C 0.4803(12) 0.6917(7) 0.5076(10) 0.088(4) Uani 1 4 a d . . .
C22 C 0.5580(9) 0.6548(14) 0.5567(9) 0.151(10) Uani 1 4 a d . . .
H22 H 0.6114 0.6737 0.5894 0.182 Uiso 1 4 a d R . .
C23 C 0.544(2) 0.5881(13) 0.5495(19) 0.177(17) Uani 1 4 a d . . .
H23 H 0.5972 0.5657 0.5752 0.212 Uiso 1 4 a d R . .
C24 C 0.485(2) 0.5527(18) 0.520(3) 0.207(17) Uani 1 4 a d . . .
H24 H 0.4871 0.5082 0.5271 0.248 Uiso 1 4 a d R . .
C25 C 0.4099(11) 0.5887(8) 0.4719(10) 0.093(4) Uani 1 4 a d . . .
H25 H 0.3588 0.5652 0.4436 0.111 Uiso 1 4 a d R . .
C26 C 0.2464(8) 0.6893(6) 0.5455(8) 0.072(3) Uani 1 4 a d . . .
H26A H 0.3029 0.6854 0.5913 0.086 Uiso 1 4 a d R . .
H26B H 0.2236 0.6464 0.5283 0.086 Uiso 1 4 a d R . .
C27 C 0.1775(7) 0.7264(6) 0.5860(7) 0.066(3) Uani 1 4 a d . . .
H27A H 0.1549 0.7000 0.6312 0.079 Uiso 1 4 a d R . .
H27B H 0.2057 0.7645 0.6175 0.079 Uiso 1 4 a d R . .
C28 C 0.0405(8) 0.7956(5) 0.5308(8) 0.074(3) Uani 1 4 a d . . .
H28A H 0.0762 0.8308 0.5631 0.089 Uiso 1 4 a d R . .
H28B H 0.0010 0.7791 0.5708 0.089 Uiso 1 4 a d R . .
C29 C -0.0166(7) 0.8195(6) 0.4424(7) 0.074(3) Uani 1 4 a d . . .
H29A H -0.0634 0.7880 0.4182 0.089 Uiso 1 4 a d R . .
H29B H -0.0469 0.8591 0.4539 0.089 Uiso 1 4 a d R . .
C30 C -0.0129(9) 0.8412(6) 0.2806(8) 0.074(4) Uani 1 4 a d . . .
H30A H 0.0281 0.8542 0.2400 0.089 Uiso 1 4 a d R . .
H30B H -0.0394 0.8002 0.2580 0.089 Uiso 1 4 a d R . .
C31 C -0.0865(8) 0.8878(5) 0.2717(7) 0.061(3) Uani 1 4 a d . . .
C32 C -0.0673(10) 0.9521(6) 0.2642(9) 0.077(3) Uani 1 4 a d . . .
C33 C -0.1304(13) 0.9990(9) 0.2551(11) 0.117(6) Uani 1 4 a d . . .
H33 H -0.1148 1.0421 0.2504 0.141 Uiso 1 4 a d R . .
C34 C -0.2189(14) 0.9809(8) 0.2534(10) 0.110(5) Uani 1 4 a d . . .
H34 H -0.2639 1.0126 0.2475 0.132 Uiso 1 4 a d R . .
C35 C -0.2442(10) 0.9190(9) 0.2605(9) 0.095(4) Uani 1 4 a d . . .
H35 H -0.3049 0.9076 0.2590 0.114 Uiso 1 4 a d R . .
C36 C -0.1755(9) 0.8723(6) 0.2696(7) 0.070(3) Uani 1 4 a d . . .
H36 H -0.1911 0.8292 0.2742 0.084 Uiso 1 4 a d R . .

loop_
_atom_site_aniso_label
_atom_site_aniso_U_11
_atom_site_aniso_U_22
_atom_site_aniso_U_33
_atom_site_aniso_U_23
_atom_site_aniso_U_13
_atom_site_aniso_U_12
Cu1 0.0603(8) 0.0561(8) 0.0533(8) -0.0110(6) 0.0067(6) 0.0052(7)
Cu2 0.0675(8) 0.0688(8) 0.0534(8) 0.0081(7) 0.0222(6) -0.0041(8)
F1 0.194(11) 0.112(8) 0.310(18) -0.072(9) 0.114(12) -0.028(9)
F2 0.100(6) 0.126(7) 0.229(11) 0.072(7) 0.042(6) -0.004(5)
F3 0.090(5) 0.146(8) 0.127(7) -0.033(6) 0.021(5) -0.021(5)
F4 0.111(6) 0.090(6) 0.173(9) 0.014(5) 0.011(6) -0.023(5)
N1 0.067(5) 0.056(5) 0.055(6) -0.005(4) 0.019(4) 0.009(4)
N2 0.057(5) 0.042(5) 0.049(5) 0.000(4) 0.012(4) 0.008(4)
N3 0.065(5) 0.047(5) 0.069(6) -0.010(4) 0.015(5) 0.001(4)
N4 0.107(10) 0.113(11) 0.074(9) -0.027(7) 0.033(8) -0.051(9)
N5 0.072(6) 0.060(6) 0.059(7) 0.001(5) 0.023(5) -0.028(5)
N6 0.063(5) 0.085(7) 0.052(6) 0.007(5) 0.016(4) -0.001(5)
N7 0.060(5) 0.074(7) 0.058(6) 0.014(5) 0.027(5) 0.004(5)
N8 0.069(6) 0.054(5) 0.052(6) 0.001(4) 0.019(5) -0.017(4)
N9 0.105(10) 0.055(7) 0.097(9) 0.018(6) 0.010(7) -0.014(7)
N10 0.106(8) 0.061(6) 0.049(7) -0.017(5) 0.015(6) -0.044(6)
O1 0.140(9) 0.164(10) 0.072(7) -0.032(6) 0.037(6) -0.082(8)
O2 0.216(13) 0.130(9) 0.094(8) 0.009(6) 0.050(7) -0.104(9)
O3 0.193(14) 0.106(9) 0.220(17) 0.042(10) -0.012(12) 0.016(10)
O4 0.094(6) 0.053(5) 0.058(5) -0.011(3) 0.018(4) -0.014(4)
O5 0.193(12) 0.196(12) 0.075(7) -0.010(7) 0.022(7) -0.131(10)
O6 0.246(13) 0.137(9) 0.059(6) -0.036(6) 0.036(7) -0.119(9)
O7 0.116(7) 0.050(5) 0.078(6) 0.005(4) 0.019(5) -0.015(5)
O8 0.144(9) 0.074(7) 0.155(10) -0.005(6) -0.013(7) -0.040(7)
O9 0.146(11) 0.103(8) 0.205(14) 0.056(9) -0.047(10) -0.023(7)
O10 0.095(6) 0.094(7) 0.076(6) 0.005(5) 0.035(5) -0.022(6)
O11 0.48(3) 0.206(16) 0.143(13) -0.075(11) 0.159(16) -0.245(19)
O12 0.126(8) 0.167(10) 0.087(7) 0.009(6) 0.039(6) -0.061(7)
O13 0.106(8) 0.118(9) 0.281(16) 0.011(10) -0.002(9) 0.006(7)
C1 0.076(8) 0.063(8) 0.068(8) 0.000(6) 0.020(6) 0.015(6)
C2 0.088(10) 0.045(7) 0.081(9) 0.013(6) 0.047(8) 0.016(7)
C3 0.077(10) 0.129(17) 0.127(14) -0.032(11) 0.033(9) -0.011(11)
C4 0.31(3) 0.053(9) 0.28(3) 0.088(13) 0.26(3) 0.103(14)
C5 0.119(16) 0.54(6) 0.071(13) 0.15(2) 0.069(13) 0.22(3)
C6 0.35(5) 0.39(6) 0.13(3) -0.20(4) 0.15(3) -0.20(4)
C7 0.093(13) 0.27(3) 0.125(17) 0.092(19) 0.053(12) 0.125(18)
C8 0.060(7) 0.071(7) 0.060(7) -0.001(6) 0.002(5) 0.010(6)
C9 0.075(7) 0.054(7) 0.051(7) -0.004(5) 0.006(5) 0.000(6)
C10 0.088(9) 0.043(6) 0.063(8) 0.001(5) 0.013(6) 0.004(6)
C11 0.057(6) 0.058(7) 0.065(8) -0.001(6) 0.013(6) 0.003(5)
C12 0.063(7) 0.091(9) 0.050(7) -0.007(6) 0.012(6) 0.017(7)
C13 0.055(7) 0.063(7) 0.056(7) 0.003(5) 0.004(5) 0.001(6)
C14 0.057(8) 0.078(9) 0.102(11) 0.024(7) 0.002(7) 0.010(7)
C15 0.076(11) 0.116(14) 0.125(13) 0.033(10) -0.002(9) 0.010(10)
C16 0.073(10) 0.161(18) 0.098(13) 0.003(11) 0.016(9) 0.044(12)
C17 0.167(15) 0.063(8) 0.075(10) 0.022(7) -0.011(10) 0.038(10)
C18 0.084(9) 0.081(9) 0.061(8) 0.005(6) 0.003(6) -0.011(8)
C19 0.082(8) 0.093(9) 0.060(8) -0.017(7) 0.033(7) -0.004(8)
C20 0.055(8) 0.103(11) 0.064(8) 0.009(7) 0.023(6) 0.015(8)
C21 0.107(12) 0.078(10) 0.095(11) -0.006(8) 0.060(10) -0.014(9)
C22 0.048(9) 0.37(3) 0.034(8) -0.033(14) 0.009(6) 0.002(15)
C23 0.27(4) 0.16(2) 0.15(2) 0.09(2) 0.14(3) 0.14(3)
C24 0.21(3) 0.24(4) 0.19(3) 0.01(3) 0.08(2) -0.04(3)
C25 0.091(11) 0.095(12) 0.089(10) 0.014(8) 0.010(8) 0.020(9)
C26 0.070(8) 0.090(9) 0.054(7) 0.015(6) 0.011(6) -0.003(7)
C27 0.061(7) 0.091(8) 0.045(7) 0.015(6) 0.007(6) -0.011(6)
C28 0.096(9) 0.078(8) 0.059(8) 0.000(6) 0.042(7) -0.006(7)
C29 0.078(8) 0.100(9) 0.049(7) 0.017(6) 0.026(6) 0.006(7)
C30 0.102(10) 0.078(9) 0.044(8) 0.001(6) 0.019(6) -0.024(8)
C31 0.067(8) 0.059(8) 0.049(7) 0.001(5) -0.005(5) 0.007(7)
C32 0.074(10) 0.056(9) 0.097(10) 0.001(7) 0.005(7) -0.009(8)
C33 0.105(12) 0.104(14) 0.146(15) -0.013(11) 0.030(11) -0.024(12)
C34 0.168(18) 0.070(11) 0.084(11) 0.006(8) 0.005(10) 0.032(11)
C35 0.088(10) 0.129(14) 0.068(9) 0.000(9) 0.016(7) 0.005(10)
C36 0.067(8) 0.074(8) 0.064(8) 0.008(6) 0.000(6) 0.000(7)

loop_
_geom_bond_atom_site_label_1
_geom_bond_atom_site_label_2
_geom_bond_distance
_geom_bond_site_symmetry_2
_geom_bond_publ_flag
Cu1 N2 1.955(7) . ?
Cu1 O4 2.006(7) . ?
Cu1 N1 2.018(8) . ?
Cu1 N3 2.050(8) . ?
Cu1 O1 2.387(11) . ?
Cu2 O10 1.978(7) . ?
Cu2 N7 1.982(8) . ?
Cu2 N6 2.010(9) . ?
Cu2 N8 2.051(8) . ?
Cu2 O7 2.368(8) . ?
F1 C3 1.267(17) . ?
F2 C14 1.325(14) . ?
F3 C21 1.346(15) . ?
F4 C32 1.279(14) . ?
N1 C1 1.488(12) . ?
N1 C8 1.492(12) . ?
N2 C10 1.446(12) . ?
N2 C9 1.492(12) . ?
N3 C12 1.464(13) . ?
N3 C11 1.468(12) . ?
N4 O1 1.132(12) . ?
N4 O2 1.187(14) . ?
N4 O3 1.272(15) . ?
N5 O5 1.177(11) . ?
N5 O4 1.216(10) . ?
N5 O6 1.218(12) . ?
N6 C26 1.469(12) . ?
N6 C19 1.505(13) . ?
N7 C27 1.444(13) . ?
N7 C28 1.463(13) . ?
N8 C29 1.469(11) . ?
N8 C30 1.467(13) . ?
N9 O7 1.201(11) . ?
N9 O9 1.220(13) . ?
N9 O8 1.238(13) . ?
N10 O11 1.103(15) . ?
N10 O10 1.210(11) . ?
N10 O12 1.236(11) . ?
C1 C2 1.486(14) . ?
C2 C3 1.392(19) . ?
C2 C7 1.57(3) . ?
C3 C4 1.40(2) . ?
C4 C5 1.54(4) . ?
C5 C6 1.26(5) . ?
C6 C7 1.08(5) . ?
C8 C9 1.520(13) . ?
C10 C11 1.496(14) . ?
C12 C13 1.512(14) . ?
C13 C14 1.354(15) . ?
C13 C18 1.365(14) . ?
C14 C15 1.322(18) . ?
C15 C16 1.27(2) . ?
C16 C17 1.37(2) . ?
C17 C18 1.376(18) . ?
C19 C20 1.469(16) . ?
C20 C25 1.363(18) . ?
C20 C21 1.427(18) . ?
C21 C22 1.45(2) . ?
C22 C23 1.40(3) . ?
C23 C24 1.16(4) . ?
C24 C25 1.42(4) . ?
C26 C27 1.495(15) . ?
C28 C29 1.489(15) . ?
C30 C31 1.448(15) . ?
C31 C36 1.357(15) . ?
C31 C32 1.375(16) . ?
C32 C33 1.34(2) . ?
C33 C34 1.36(2) . ?
C34 C35 1.35(2) . ?
C35 C36 1.395(18) . ?
